data_4506966
loop_
_publ_author_name
'Megumi, Ken'
'Nadiah Binti Mohd Arif, Fara'
'Matsumoto, Shoji'
'Akazome, Motohiro'

_publ_section_title
;
 Design and Evaluation of Salts betweenN-Trityl Amino Acid
 andtert-Butylamine as Inclusion Crystals of Alcohols
;
_journal_issue 11
_journal_name_full 'Crystal Growth &amp; Design'
_journal_page_first 5680
_journal_paper_doi 10.1021/cg301172g
_journal_volume 12
_journal_year 2012
_chemical_formula_sum 'C30 H42 N2 O3'
_chemical_formula_weight 478.66
_chemical_name_systematic
; 
 ? 
;
_space_group_IT_number 4
_symmetry_cell_setting monoclinic
_symmetry_space_group_name_Hall 'P 2yb'
_symmetry_space_group_name_H-M 'P 1 21 1'
_atom_sites_solution_hydrogens geom
_atom_sites_solution_primary direct
_atom_sites_solution_secondary difmap
_audit_creation_method SHELXL-97
_cell_angle_alpha 90.00
_cell_angle_beta 101.249(1)
_cell_angle_gamma 90.00
_cell_formula_units_Z 2
_cell_length_a 10.0377(7)
_cell_length_b 9.2231(6)
_cell_length_c 15.3376(10)
_cell_measurement_reflns_used 4146
_cell_measurement_temperature 173
_cell_measurement_theta_max 28.08
_cell_measurement_theta_min 2.24
_cell_volume 1392.66(16)
_computing_cell_refinement 'Bruker SAINT'
_computing_data_collection 'Bruker APEX2'
_computing_data_reduction 'Bruker SAINT'
_computing_molecular_graphics 'Bruker SHELXTL'
_computing_publication_material 'Bruker SHELXTL'
_computing_structure_refinement 'SHELXL-97 (Sheldrick, 2008)'
_computing_structure_solution 'SHELXS-97 (Sheldrick, 2008)'
_diffrn_ambient_temperature 173
_diffrn_detector_area_resol_mean 8.333
_diffrn_measured_fraction_theta_full 0.998
_diffrn_measured_fraction_theta_max 0.912
_diffrn_measurement_device_type 'Bruker APEX-II CCD'
_diffrn_measurement_method '\f and \w scans'
_diffrn_radiation_monochromator graphite
_diffrn_radiation_source 'fine-focus sealed tube'
_diffrn_radiation_type MoK\a
_diffrn_radiation_wavelength 0.71073
_diffrn_reflns_av_R_equivalents 0.0159
_diffrn_reflns_av_sigmaI/netI 0.0261
_diffrn_reflns_limit_h_max 13
_diffrn_reflns_limit_h_min -13
_diffrn_reflns_limit_k_max 9
_diffrn_reflns_limit_k_min -12
_diffrn_reflns_limit_l_max 19
_diffrn_reflns_limit_l_min -16
_diffrn_reflns_number 7878
_diffrn_reflns_theta_full 25.00
_diffrn_reflns_theta_max 28.36
_diffrn_reflns_theta_min 1.35
_exptl_absorpt_coefficient_mu 0.073
_exptl_absorpt_correction_T_max 0.9856
_exptl_absorpt_correction_T_min 0.9658
_exptl_absorpt_correction_type empirical
_exptl_absorpt_process_details
;
SADABS Sheldrick 1995
;
_exptl_crystal_colour colourless
_exptl_crystal_density_diffrn 1.141
_exptl_crystal_density_method 'not measured'
_exptl_crystal_description prism
_exptl_crystal_F_000 520
_exptl_crystal_size_max 0.48
_exptl_crystal_size_mid 0.31
_exptl_crystal_size_min 0.20
_refine_diff_density_max 0.224
_refine_diff_density_min -0.183
_refine_diff_density_rms 0.030
_refine_ls_abs_structure_details 'Flack H D (1983), Acta Cryst. A39, 876-881'
_refine_ls_abs_structure_Flack -0.2(9)
_refine_ls_extinction_coef 0.0160(15)
_refine_ls_extinction_expression Fc^*^=kFc[1+0.001xFc^2^\l^3^/sin(2\q)]^-1/4^
_refine_ls_extinction_method SHELXL
_refine_ls_goodness_of_fit_ref 1.003
_refine_ls_hydrogen_treatment mixed
_refine_ls_matrix_type full
_refine_ls_number_parameters 329
_refine_ls_number_reflns 5262
_refine_ls_number_restraints 1
_refine_ls_restrained_S_all 1.003
_refine_ls_R_factor_all 0.0354
_refine_ls_R_factor_gt 0.0331
_refine_ls_shift/su_max 0.082
_refine_ls_shift/su_mean 0.001
_refine_ls_structure_factor_coef Fsqd
_refine_ls_weighting_details 'calc w=1/[\s^2^(Fo^2^)+(0.0313P)^2^+0.3219P] where P=(Fo^2^+2Fc^2^)/3'
_refine_ls_weighting_scheme calc
_refine_ls_wR_factor_gt 0.0768
_refine_ls_wR_factor_ref 0.0783
_reflns_number_gt 4991
_reflns_number_total 5262
_reflns_threshold_expression >2sigma(I)
_cod_data_source_file cg301172g_si_002.cif
_cod_data_source_block Tr-Ile-tBuNH2-MeOH
_cod_depositor_comments
;
The following automatic conversions were performed:

'_symmetry_cell_setting' value 'Monoclinic' changed to 'monoclinic'
according to /home/saulius/struct/CIF-dictionaries/cif_core.dic
dictionary named 'cif_core.dic' version 2.4.2 from 2011-04-26.

Automatic conversion script
Id: cif_fix_values 1891 2012-01-12 08:04:46Z andrius 
;
_cod_original_sg_symbol_H-M P2(1)
_cod_database_code 4506966

loop_
_symmetry_equiv_pos_as_xyz
'x, y, z'
'-x, y+1/2, -z'

loop_
_atom_site_label
_atom_site_type_symbol
_atom_site_fract_x
_atom_site_fract_y
_atom_site_fract_z
_atom_site_U_iso_or_equiv
_atom_site_adp_type
_atom_site_occupancy
_atom_site_symmetry_multiplicity
_atom_site_calc_flag
_atom_site_refinement_flags
C1 C 0.44862(13) 0.23109(17) 0.16574(9) 0.0230(3) Uani 1 1 d .
C2 C 0.44093(13) 0.25471(16) 0.26489(8) 0.0215(3) Uani 1 1 d .
H2 H 0.3764 0.3361 0.2686 0.026 Uiso 1 1 calc R
C3 C 0.58361(13) 0.29770(17) 0.31830(9) 0.0240(3) Uani 1 1 d .
H3 H 0.5777 0.2904 0.3825 0.029 Uiso 1 1 calc R
C4 C 0.62123(18) 0.4535(2) 0.30351(12) 0.0410(4) Uani 1 1 d .
H4A H 0.5455 0.5172 0.3122 0.049 Uiso 1 1 calc R
H4B H 0.6325 0.4647 0.2412 0.049 Uiso 1 1 calc R
C5 C 0.7513(2) 0.5035(2) 0.36524(14) 0.0511(5) Uani 1 1 d .
H5A H 0.7450 0.4832 0.4270 0.077 Uiso 1 1 calc R
H5B H 0.7631 0.6080 0.3578 0.077 Uiso 1 1 calc R
H5C H 0.8292 0.4516 0.3506 0.077 Uiso 1 1 calc R
C6 C 0.69403(17) 0.1922(2) 0.30487(15) 0.0492(5) Uani 1 1 d .
H6A H 0.7102 0.2015 0.2441 0.074 Uiso 1 1 calc R
H6B H 0.6652 0.0929 0.3145 0.074 Uiso 1 1 calc R
H6C H 0.7780 0.2141 0.3473 0.074 Uiso 1 1 calc R
C7 C 0.24620(13) 0.11801(17) 0.31176(9) 0.0233(3) Uani 1 1 d .
C8 C 0.22114(14) 0.20587(17) 0.39271(9) 0.0241(3) Uani 1 1 d .
C9 C 0.32154(15) 0.2826(2) 0.44871(10) 0.0330(4) Uani 1 1 d .
H9 H 0.4118 0.2812 0.4383 0.040 Uiso 1 1 calc R
C10 C 0.29273(17) 0.3617(2) 0.51991(10) 0.0388(4) Uani 1 1 d .
H10 H 0.3632 0.4139 0.5572 0.047 Uiso 1 1 calc R
C11 C 0.16283(16) 0.3651(2) 0.53691(10) 0.0341(4) Uani 1 1 d .
H11 H 0.1430 0.4207 0.5849 0.041 Uiso 1 1 calc R
C12 C 0.06230(15) 0.2865(2) 0.48318(10) 0.0346(4) Uani 1 1 d .
H12 H -0.0272 0.2865 0.4949 0.042 Uiso 1 1 calc R
C13 C 0.09083(15) 0.2077(2) 0.41240(10) 0.0327(4) Uani 1 1 d .
H13 H 0.0204 0.1535 0.3763 0.039 Uiso 1 1 calc R
C14 C 0.15241(13) 0.17187(17) 0.22525(9) 0.0252(3) Uani 1 1 d .
C15 C 0.07952(18) 0.2996(2) 0.22031(11) 0.0393(4) Uani 1 1 d .
H15 H 0.0866 0.3591 0.2716 0.047 Uiso 1 1 calc R
C16 C -0.0044(2) 0.3424(2) 0.14098(13) 0.0543(5) Uani 1 1 d .
H16 H -0.0537 0.4307 0.1388 0.065 Uiso 1 1 calc R
C17 C -0.01654(19) 0.2582(2) 0.06604(11) 0.0463(5) Uani 1 1 d .
H17 H -0.0759 0.2863 0.0126 0.056 Uiso 1 1 calc R
C18 C 0.05811(16) 0.1329(2) 0.06912(10) 0.0368(4) Uani 1 1 d .
H18 H 0.0520 0.0750 0.0173 0.044 Uiso 1 1 calc R
C19 C 0.14213(15) 0.09072(19) 0.14747(10) 0.0302(3) Uani 1 1 d .
H19 H 0.1941 0.0045 0.1484 0.036 Uiso 1 1 calc R
C20 C 0.21696(14) -0.04143(17) 0.33121(9) 0.0256(3) Uani 1 1 d .
C21 C 0.31490(16) -0.12146(19) 0.38846(10) 0.0327(3) Uani 1 1 d .
H21 H 0.3990 -0.0772 0.4138 0.039 Uiso 1 1 calc R
C22 C 0.29159(17) -0.2646(2) 0.40906(10) 0.0368(4) Uani 1 1 d .
H22 H 0.3600 -0.3176 0.4477 0.044 Uiso 1 1 calc R
C23 C 0.16933(17) -0.3305(2) 0.37365(11) 0.0357(4) Uani 1 1 d .
H23 H 0.1538 -0.4289 0.3872 0.043 Uiso 1 1 calc R
C24 C 0.07066(16) -0.2527(2) 0.31879(11) 0.0354(4) Uani 1 1 d .
H24 H -0.0140 -0.2972 0.2949 0.042 Uiso 1 1 calc R
C25 C 0.09341(15) -0.10871(19) 0.29769(10) 0.0305(3) Uani 1 1 d .
H25 H 0.0237 -0.0560 0.2600 0.037 Uiso 1 1 calc R
C26 C 0.66523(15) 0.80993(19) 0.11004(9) 0.0314(3) Uani 1 1 d .
C27 C 0.70474(19) 0.6593(2) 0.08438(12) 0.0449(5) Uani 1 1 d .
H27A H 0.6406 0.5882 0.0998 0.067 Uiso 1 1 calc R
H27B H 0.7966 0.6366 0.1165 0.067 Uiso 1 1 calc R
H27C H 0.7024 0.6559 0.0202 0.067 Uiso 1 1 calc R
C28 C 0.75949(19) 0.9260(3) 0.08678(13) 0.0496(5) Uani 1 1 d .
H28A H 0.7638 0.9186 0.0237 0.074 Uiso 1 1 calc R
H28B H 0.8506 0.9125 0.1229 0.074 Uiso 1 1 calc R
H28C H 0.7250 1.0219 0.0988 0.074 Uiso 1 1 calc R
C29 C 0.65544(19) 0.8165(2) 0.20807(10) 0.0392(4) Uani 1 1 d .
H29A H 0.6211 0.9119 0.2214 0.059 Uiso 1 1 calc R
H29B H 0.7456 0.8010 0.2450 0.059 Uiso 1 1 calc R
H29C H 0.5933 0.7410 0.2208 0.059 Uiso 1 1 calc R
C30 C 0.2692(2) 0.6463(3) 0.16379(14) 0.0559(5) Uani 1 1 d .
H30A H 0.3034 0.6125 0.2246 0.084 Uiso 1 1 calc R
H30B H 0.1854 0.5943 0.1386 0.084 Uiso 1 1 calc R
H30C H 0.2505 0.7505 0.1646 0.084 Uiso 1 1 calc R
N1 N 0.39213(11) 0.12403(14) 0.30469(7) 0.0227(2) Uani 1 1 d .
N2 N 0.52517(12) 0.84118(14) 0.05692(7) 0.0257(3) Uani 1 1 d .
H2A H 0.4983 0.9309 0.0711 0.039 Uiso 1 1 calc R
H2B H 0.4658 0.7736 0.0698 0.039 Uiso 1 1 calc R
H2C H 0.5270 0.8378 -0.0021 0.039 Uiso 1 1 calc R
O1 O 0.45914(10) 0.10483(12) 0.13959(7) 0.0299(2) Uani 1 1 d .
O2 O 0.44967(11) 0.34421(12) 0.11889(6) 0.0301(2) Uani 1 1 d .
O3 O 0.36676(14) 0.62017(14) 0.11191(9) 0.0439(3) Uani 1 1 d .
H3A H 0.3897 0.5325 0.1162 0.066 Uiso 1 1 calc R
H1 H 0.4051(16) 0.0516(19) 0.2706(10) 0.021(4) Uiso 1 1 d .

loop_
_atom_site_aniso_label
_atom_site_aniso_U_11
_atom_site_aniso_U_22
_atom_site_aniso_U_33
_atom_site_aniso_U_23
_atom_site_aniso_U_13
_atom_site_aniso_U_12
C1 0.0201(6) 0.0259(8) 0.0230(6) -0.0004(6) 0.0044(5) 0.0000(6)
C2 0.0230(6) 0.0202(7) 0.0220(6) 0.0016(5) 0.0058(5) 0.0003(5)
C3 0.0248(7) 0.0249(8) 0.0216(6) 0.0008(6) 0.0030(5) -0.0033(6)
C4 0.0429(9) 0.0274(10) 0.0453(9) 0.0043(8) -0.0096(8) -0.0068(7)
C5 0.0557(12) 0.0349(11) 0.0527(11) 0.0033(9) -0.0138(9) -0.0186(9)
C6 0.0258(8) 0.0419(12) 0.0731(13) -0.0182(10) -0.0070(8) 0.0017(7)
C7 0.0212(6) 0.0262(8) 0.0224(6) 0.0028(6) 0.0042(5) -0.0020(6)
C8 0.0246(6) 0.0262(8) 0.0215(6) 0.0051(6) 0.0045(5) 0.0015(6)
C9 0.0267(7) 0.0440(11) 0.0294(7) -0.0034(7) 0.0082(6) -0.0037(7)
C10 0.0363(8) 0.0504(12) 0.0302(7) -0.0092(8) 0.0077(6) -0.0066(8)
C11 0.0417(8) 0.0370(10) 0.0254(7) -0.0008(7) 0.0116(6) 0.0062(7)
C12 0.0285(7) 0.0460(11) 0.0320(7) 0.0032(7) 0.0124(6) 0.0064(7)
C13 0.0256(7) 0.0428(10) 0.0298(7) -0.0023(7) 0.0053(6) -0.0016(7)
C14 0.0219(6) 0.0288(8) 0.0246(7) 0.0046(6) 0.0034(5) -0.0034(6)
C15 0.0477(9) 0.0334(10) 0.0330(8) -0.0003(7) -0.0018(7) 0.0057(8)
C16 0.0641(12) 0.0447(13) 0.0466(10) 0.0086(9) -0.0082(9) 0.0218(10)
C17 0.0461(10) 0.0516(13) 0.0343(9) 0.0100(8) -0.0090(7) 0.0014(9)
C18 0.0379(8) 0.0461(11) 0.0248(7) 0.0007(7) 0.0021(6) -0.0097(8)
C19 0.0299(7) 0.0330(9) 0.0278(7) 0.0015(6) 0.0059(6) -0.0009(6)
C20 0.0277(7) 0.0267(8) 0.0239(6) 0.0013(6) 0.0085(5) -0.0001(6)
C21 0.0319(8) 0.0327(9) 0.0312(7) 0.0056(7) 0.0007(6) -0.0049(7)
C22 0.0442(9) 0.0318(9) 0.0332(8) 0.0072(7) 0.0047(7) 0.0028(8)
C23 0.0488(9) 0.0260(8) 0.0351(8) 0.0017(7) 0.0154(7) -0.0073(7)
C24 0.0331(8) 0.0366(10) 0.0378(8) -0.0005(8) 0.0102(6) -0.0109(7)
C25 0.0274(7) 0.0337(9) 0.0306(7) 0.0021(7) 0.0061(6) -0.0037(6)
C26 0.0331(8) 0.0344(9) 0.0249(7) 0.0027(7) 0.0010(6) 0.0041(7)
C27 0.0503(10) 0.0477(12) 0.0365(9) -0.0007(8) 0.0078(8) 0.0201(9)
C28 0.0402(10) 0.0612(14) 0.0435(10) 0.0079(9) -0.0009(8) -0.0136(9)
C29 0.0556(10) 0.0349(10) 0.0238(7) -0.0005(7) -0.0007(7) 0.0059(8)
C30 0.0603(12) 0.0527(14) 0.0623(12) 0.0089(10) 0.0304(10) 0.0153(10)
N1 0.0229(5) 0.0218(7) 0.0244(5) 0.0021(5) 0.0072(4) -0.0006(5)
N2 0.0324(6) 0.0238(7) 0.0214(5) 0.0001(5) 0.0060(5) 0.0016(5)
O1 0.0362(5) 0.0258(6) 0.0289(5) -0.0039(5) 0.0094(4) 0.0032(5)
O2 0.0410(6) 0.0277(6) 0.0228(5) 0.0025(4) 0.0092(4) -0.0006(5)
O3 0.0607(8) 0.0273(7) 0.0506(7) 0.0031(6) 0.0282(6) 0.0005(6)

loop_
_atom_type_symbol
_atom_type_description
_atom_type_scat_dispersion_real
_atom_type_scat_dispersion_imag
_atom_type_scat_source
C C 0.0033 0.0016 'International Tables Vol C Tables 4.2.6.8 and 6.1.1.4'
H H 0.0000 0.0000 'International Tables Vol C Tables 4.2.6.8 and 6.1.1.4'
N N 0.0061 0.0033 'International Tables Vol C Tables 4.2.6.8 and 6.1.1.4'
O O 0.0106 0.0060 'International Tables Vol C Tables 4.2.6.8 and 6.1.1.4'

loop_
_geom_angle_atom_site_label_1
_geom_angle_atom_site_label_2
_geom_angle_atom_site_label_3
_geom_angle
O1 C1 O2 125.27(12)
O1 C1 C2 118.10(12)
O2 C1 C2 116.55(13)
N1 C2 C1 111.97(12)
N1 C2 C3 109.61(11)
C1 C2 C3 109.56(10)
N1 C2 H2 108.5
C1 C2 H2 108.5
C3 C2 H2 108.5
C4 C3 C6 112.20(14)
C4 C3 C2 113.19(12)
C6 C3 C2 112.72(13)
C4 C3 H3 106.0
C6 C3 H3 106.0
C2 C3 H3 106.0
C3 C4 C5 113.71(14)
C3 C4 H4A 108.8
C5 C4 H4A 108.8
C3 C4 H4B 108.8
C5 C4 H4B 108.8
H4A C4 H4B 107.7
C4 C5 H5A 109.5
C4 C5 H5B 109.5
H5A C5 H5B 109.5
C4 C5 H5C 109.5
H5A C5 H5C 109.5
H5B C5 H5C 109.5
C3 C6 H6A 109.5
C3 C6 H6B 109.5
H6A C6 H6B 109.5
C3 C6 H6C 109.5
H6A C6 H6C 109.5
H6B C6 H6C 109.5
N1 C7 C20 106.07(12)
N1 C7 C8 110.82(11)
C20 C7 C8 106.16(11)
N1 C7 C14 111.52(10)
C20 C7 C14 111.39(12)
C8 C7 C14 110.66(12)
C9 C8 C13 117.27(13)
C9 C8 C7 123.66(12)
C13 C8 C7 119.06(13)
C10 C9 C8 121.19(14)
C10 C9 H9 119.4
C8 C9 H9 119.4
C11 C10 C9 120.65(15)
C11 C10 H10 119.7
C9 C10 H10 119.7
C10 C11 C12 118.96(15)
C10 C11 H11 120.5
C12 C11 H11 120.5
C13 C12 C11 120.45(14)
C13 C12 H12 119.8
C11 C12 H12 119.8
C12 C13 C8 121.44(15)
C12 C13 H13 119.3
C8 C13 H13 119.3
C15 C14 C19 117.43(14)
C15 C14 C7 123.15(13)
C19 C14 C7 119.40(14)
C14 C15 C16 120.85(17)
C14 C15 H15 119.6
C16 C15 H15 119.6
C17 C16 C15 120.65(19)
C17 C16 H16 119.7
C15 C16 H16 119.7
C16 C17 C18 119.26(16)
C16 C17 H17 120.4
C18 C17 H17 120.4
C17 C18 C19 120.20(16)
C17 C18 H18 119.9
C19 C18 H18 119.9
C18 C19 C14 121.55(16)
C18 C19 H19 119.2
C14 C19 H19 119.2
C25 C20 C21 117.66(14)
C25 C20 C7 122.94(13)
C21 C20 C7 119.32(13)
C22 C21 C20 121.15(15)
C22 C21 H21 119.4
C20 C21 H21 119.4
C23 C22 C21 120.33(16)
C23 C22 H22 119.8
C21 C22 H22 119.8
C24 C23 C22 119.39(16)
C24 C23 H23 120.3
C22 C23 H23 120.3
C23 C24 C25 120.60(15)
C23 C24 H24 119.7
C25 C24 H24 119.7
C20 C25 C24 120.83(15)
C20 C25 H25 119.6
C24 C25 H25 119.6
N2 C26 C28 107.25(14)
N2 C26 C27 107.33(13)
C28 C26 C27 112.24(15)
N2 C26 C29 106.97(12)
C28 C26 C29 111.50(15)
C27 C26 C29 111.23(14)
C26 C27 H27A 109.5
C26 C27 H27B 109.5
H27A C27 H27B 109.5
C26 C27 H27C 109.5
H27A C27 H27C 109.5
H27B C27 H27C 109.5
C26 C28 H28A 109.5
C26 C28 H28B 109.5
H28A C28 H28B 109.5
C26 C28 H28C 109.5
H28A C28 H28C 109.5
H28B C28 H28C 109.5
C26 C29 H29A 109.5
C26 C29 H29B 109.5
H29A C29 H29B 109.5
C26 C29 H29C 109.5
H29A C29 H29C 109.5
H29B C29 H29C 109.5
O3 C30 H30A 109.5
O3 C30 H30B 109.5
H30A C30 H30B 109.5
O3 C30 H30C 109.5
H30A C30 H30C 109.5
H30B C30 H30C 109.5
C2 N1 C7 118.05(11)
C2 N1 H1 106.0(11)
C7 N1 H1 106.2(10)
C26 N2 H2A 109.5
C26 N2 H2B 109.5
H2A N2 H2B 109.5
C26 N2 H2C 109.5
H2A N2 H2C 109.5
H2B N2 H2C 109.5
C30 O3 H3A 109.5

loop_
_geom_bond_atom_site_label_1
_geom_bond_atom_site_label_2
_geom_bond_distance
C1 O1 1.2429(19)
C1 O2 1.2680(18)
C1 C2 1.5530(18)
C2 N1 1.4771(18)
C2 C3 1.5563(18)
C2 H2 1.0000
C3 C4 1.514(2)
C3 C6 1.519(2)
C3 H3 1.0000
C4 C5 1.527(2)
C4 H4A 0.9900
C4 H4B 0.9900
C5 H5A 0.9800
C5 H5B 0.9800
C5 H5C 0.9800
C6 H6A 0.9800
C6 H6B 0.9800
C6 H6C 0.9800
C7 N1 1.4908(16)
C7 C20 1.540(2)
C7 C8 1.5438(19)
C7 C14 1.5512(19)
C8 C9 1.384(2)
C8 C13 1.3987(19)
C9 C10 1.390(2)
C9 H9 0.9500
C10 C11 1.379(2)
C10 H10 0.9500
C11 C12 1.378(2)
C11 H11 0.9500
C12 C13 1.382(2)
C12 H12 0.9500
C13 H13 0.9500
C14 C15 1.381(2)
C14 C19 1.395(2)
C15 C16 1.395(2)
C15 H15 0.9500
C16 C17 1.373(3)
C16 H16 0.9500
C17 C18 1.373(3)
C17 H17 0.9500
C18 C19 1.382(2)
C18 H18 0.9500
C19 H19 0.9500
C20 C25 1.392(2)
C20 C21 1.395(2)
C21 C22 1.388(2)
C21 H21 0.9500
C22 C23 1.382(2)
C22 H22 0.9500
C23 C24 1.371(2)
C23 H23 0.9500
C24 C25 1.396(2)
C24 H24 0.9500
C25 H25 0.9500
C26 N2 1.5088(19)
C26 C28 1.517(3)
C26 C27 1.517(2)
C26 C29 1.527(2)
C27 H27A 0.9800
C27 H27B 0.9800
C27 H27C 0.9800
C28 H28A 0.9800
C28 H28B 0.9800
C28 H28C 0.9800
C29 H29A 0.9800
C29 H29B 0.9800
C29 H29C 0.9800
C30 O3 1.398(2)
C30 H30A 0.9800
C30 H30B 0.9800
C30 H30C 0.9800
N1 H1 0.874(17)
N2 H2A 0.9100
N2 H2B 0.9100
N2 H2C 0.9100
O3 H3A 0.8400

loop_
_geom_torsion_atom_site_label_1
_geom_torsion_atom_site_label_2
_geom_torsion_atom_site_label_3
_geom_torsion_atom_site_label_4
_geom_torsion
O1 C1 C2 N1 -23.29(16)
O2 C1 C2 N1 159.77(11)
O1 C1 C2 C3 98.55(15)
O2 C1 C2 C3 -78.40(15)
N1 C2 C3 C4 -160.60(13)
C1 C2 C3 C4 76.17(16)
N1 C2 C3 C6 70.72(16)
C1 C2 C3 C6 -52.52(18)
C6 C3 C4 C5 -59.3(2)
C2 C3 C4 C5 171.70(16)
N1 C7 C8 C9 1.8(2)
C20 C7 C8 C9 116.51(16)
C14 C7 C8 C9 -122.49(15)
N1 C7 C8 C13 -177.27(13)
C20 C7 C8 C13 -62.53(17)
C14 C7 C8 C13 58.47(18)
C13 C8 C9 C10 -1.9(2)
C7 C8 C9 C10 179.02(16)
C8 C9 C10 C11 0.3(3)
C9 C10 C11 C12 1.2(3)
C10 C11 C12 C13 -1.2(3)
C11 C12 C13 C8 -0.5(3)
C9 C8 C13 C12 2.0(2)
C7 C8 C13 C12 -178.90(15)
N1 C7 C14 C15 -111.16(16)
C20 C7 C14 C15 130.55(15)
C8 C7 C14 C15 12.70(19)
N1 C7 C14 C19 67.32(17)
C20 C7 C14 C19 -50.97(16)
C8 C7 C14 C19 -168.83(13)
C19 C14 C15 C16 2.1(2)
C7 C14 C15 C16 -179.40(17)
C14 C15 C16 C17 0.1(3)
C15 C16 C17 C18 -1.9(3)
C16 C17 C18 C19 1.4(3)
C17 C18 C19 C14 0.9(2)
C15 C14 C19 C18 -2.6(2)
C7 C14 C19 C18 178.85(14)
N1 C7 C20 C25 -144.47(13)
C8 C7 C20 C25 97.58(15)
C14 C7 C20 C25 -22.95(18)
N1 C7 C20 C21 38.92(16)
C8 C7 C20 C21 -79.03(15)
C14 C7 C20 C21 160.44(13)
C25 C20 C21 C22 2.0(2)
C7 C20 C21 C22 178.78(14)
C20 C21 C22 C23 -0.7(2)
C21 C22 C23 C24 -0.7(2)
C22 C23 C24 C25 0.8(2)
C21 C20 C25 C24 -1.9(2)
C7 C20 C25 C24 -178.58(13)
C23 C24 C25 C20 0.6(2)
C1 C2 N1 C7 -98.95(13)
C3 C2 N1 C7 139.25(12)
C20 C7 N1 C2 165.25(11)
C8 C7 N1 C2 -79.95(14)
C14 C7 N1 C2 43.81(17)
